data_7159984
loop_
_publ_author_name
'Inoue, Takumi'
'Morita, Nami'
'Amijima, Yui'
'Sakai, Rika'
'Hamada, Shohei'
'Nakamura, Seikou'
'Kobayashi, Yusuke'
'Furuta, Takumi'

_publ_section_title
;
 Formation of chalcogen-bonding interactions and their role in the
 <i>trans</i>-<i>trans</i> conformation of thiourea.
;
_journal_issue 26
_journal_name_full 'Organic &amp; biomolecular chemistry'
_journal_page_first 5301
_journal_page_last 5305
_journal_paper_doi 10.1039/d4ob00723a
_journal_volume 22
_journal_year 2024
_chemical_formula_moiety 'C17 H12 N2 S3'
_chemical_formula_sum 'C17 H12 N2 S3'
_chemical_formula_weight 340.47
_space_group_crystal_system monoclinic
_space_group_IT_number 14
_space_group_name_Hall '-P 2ybc'
_space_group_name_H-M_alt 'P 1 21/c 1'
_atom_sites_solution_hydrogens geom
_atom_sites_solution_primary dual
_audit_creation_date 2023-03-13
_audit_creation_method
;
Olex2 1.3
(compiled 2020.11.12 svn.r5f609507 for OlexSys, GUI svn.r6408)
;
_audit_update_record
;
2024-04-16 deposited with the CCDC.	2024-06-11 downloaded from the CCDC.
;
_cell_angle_alpha 90
_cell_angle_beta 91.472(2)
_cell_angle_gamma 90
_cell_formula_units_Z 4
_cell_length_a 5.60550(10)
_cell_length_b 7.63800(10)
_cell_length_c 34.1020(6)
_cell_measurement_reflns_used 8746
_cell_measurement_temperature 100.00(10)
_cell_measurement_theta_max 75.2120
_cell_measurement_theta_min 5.1570
_cell_volume 1459.59(4)
_computing_cell_refinement 'CrysAlisPro 1.171.42.63a (Rigaku OD, 2022)'
_computing_data_collection 'CrysAlisPro 1.171.42.63a (Rigaku OD, 2022)'
_computing_data_reduction 'CrysAlisPro 1.171.42.63a (Rigaku OD, 2022)'
_computing_molecular_graphics 'Olex2 1.3 (Dolomanov et al., 2009)'
_computing_publication_material 'Olex2 1.3 (Dolomanov et al., 2009)'
_computing_structure_refinement 'SHELXL 2018/3 (Sheldrick, 2015)'
_computing_structure_solution 'SHELXT 2018/2 (Sheldrick, 2018)'
_diffrn_ambient_environment N~2~
_diffrn_ambient_temperature 100.00(10)
_diffrn_detector 'Hybrid Pixel Array Detector'
_diffrn_detector_area_resol_mean 10.0000
_diffrn_detector_type HyPix
_diffrn_measured_fraction_theta_full 0.999
_diffrn_measured_fraction_theta_max 0.950
_diffrn_measurement_details
;
List of Runs (angles in degrees, time in seconds):

  # Type    Start    End  Width  t~exp~   \w     \q     \k     \f   Frames
#--------------------------------------------------------------------------
  1  \w    -60.00 -30.00   0.50    0.25    -- -103.00  57.00 150.00   60
  2  \w    -60.00 -30.00   0.50    0.25    -- -103.00  57.00  60.00   60
  3  \w    -21.00  28.00   0.50    0.10    --  -47.88  19.00  60.00   98
  4  \w    -21.00  28.00   0.50    0.10    --  -47.88  19.00  30.00   98
  5  \w    -21.00  28.00   0.50    0.10    --  -47.88  19.00 -60.00   98
  6  \w    -60.00 -30.00   0.50    0.25    -- -103.00  57.00 -60.00   60
  7  \w    -60.00 -30.00   0.50    0.25    -- -103.00  57.00 120.00   60
  8  \w    -60.00 -30.00   0.50    0.25    -- -103.00  57.00  90.00   60
  9  \w    -60.00 -30.00   0.50    0.25    -- -103.00  57.00  30.00   60
 10  \w    -85.00  -2.00   0.50    0.10    --  -47.88 111.00 -70.00  166
 11  \w   -112.00 -33.00   0.50    0.25    -- -103.00 125.00-150.00  158
 12  \w   -108.00 -34.00   0.50    0.25    -- -103.00 111.00 -70.00  148
 13  \w   -172.00 -81.00   0.50    0.25    -- -103.00-111.00-163.00  182
 14  \w   -120.00 -25.00   0.50    0.10    --  -47.88 -77.00 -90.00  190
 15  \w   -120.00 -33.00   0.50    0.10    --  -47.88 -57.00   0.00  174
 16  \w   -121.00 -63.00   0.50    0.10    --  -47.88 -38.00  30.00  116
 17  \w   -120.00 -33.00   0.50    0.10    --  -47.88 -57.00 120.00  174
 18  \w     37.00  70.00   0.50    0.25    --  109.06 -57.00-150.00   66
 19  \w      9.00  85.00   0.50    0.10    --   47.88-111.00-163.00  152
 20  \w     37.00  70.00   0.50    0.25    --  109.06 -57.00-180.00   66
 21  \w     40.00 108.00   0.50    0.25    --  109.06-111.00-163.00  136
 22  \w     37.00  70.00   0.50    0.25    --  109.06 -57.00  90.00   66
 23  \w     96.00 178.00   0.50    0.25    --  109.06  38.00  90.00  164
 24  \w     88.00 178.00   0.50    0.25    --  109.06 111.00 -70.00  180
 25  \w     96.00 178.00   0.50    0.25    --  109.06  38.00 -90.00  164
;
_diffrn_measurement_device 'four-circle diffractometer'
_diffrn_measurement_device_type 'XtaLAB Synergy R, DW system, HyPix'
_diffrn_measurement_method '\w scans'
_diffrn_orient_matrix_type 'CrysAlisPro convention (1999,Acta A55,543-557)'
_diffrn_orient_matrix_UB_11 0.0152702000
_diffrn_orient_matrix_UB_12 -0.0903953000
_diffrn_orient_matrix_UB_13 -0.0402437000
_diffrn_orient_matrix_UB_21 0.0551442000
_diffrn_orient_matrix_UB_22 -0.1755538000
_diffrn_orient_matrix_UB_23 0.0205649000
_diffrn_orient_matrix_UB_31 -0.2688436000
_diffrn_orient_matrix_UB_32 -0.0411060000
_diffrn_orient_matrix_UB_33 0.0007494000
_diffrn_radiation_monochromator mirror
_diffrn_radiation_probe x-ray
_diffrn_radiation_type 'Cu K\a'
_diffrn_radiation_wavelength 1.54184
_diffrn_reflns_av_R_equivalents 0.0300
_diffrn_reflns_av_unetI/netI 0.0208
_diffrn_reflns_Laue_measured_fraction_full 0.999
_diffrn_reflns_Laue_measured_fraction_max 0.950
_diffrn_reflns_limit_h_max 5
_diffrn_reflns_limit_h_min -6
_diffrn_reflns_limit_k_max 9
_diffrn_reflns_limit_k_min -9
_diffrn_reflns_limit_l_max 43
_diffrn_reflns_limit_l_min -42
_diffrn_reflns_number 14469
_diffrn_reflns_point_group_measured_fraction_full 0.999
_diffrn_reflns_point_group_measured_fraction_max 0.950
_diffrn_reflns_theta_full 67.684
_diffrn_reflns_theta_max 77.904
_diffrn_reflns_theta_min 2.592
_diffrn_source 'Rotating-anode X-ray tube'
_diffrn_source_type 'Rigaku (Cu) X-ray Source'
_exptl_absorpt_coefficient_mu 4.602
_exptl_absorpt_correction_T_max 1.00000
_exptl_absorpt_correction_T_min 0.71355
_exptl_absorpt_correction_type multi-scan
_exptl_absorpt_process_details
;
CrysAlisPro 1.171.42.63a (Rigaku Oxford Diffraction, 2022)
Empirical absorption correction using spherical harmonics,
implemented in SCALE3 ABSPACK scaling algorithm.
;
_exptl_crystal_colour 'clear light yellow'
_exptl_crystal_colour_lustre clear
_exptl_crystal_colour_modifier light
_exptl_crystal_colour_primary yellow
_exptl_crystal_density_diffrn 1.549
_exptl_crystal_description block
_exptl_crystal_F_000 704
_exptl_crystal_preparation concentration
_exptl_crystal_recrystallization_method acetone
_exptl_crystal_size_max 0.17
_exptl_crystal_size_mid 0.08
_exptl_crystal_size_min 0.04
_refine_diff_density_max 0.511
_refine_diff_density_min -0.389
_refine_diff_density_rms 0.065
_refine_ls_extinction_method none
_refine_ls_goodness_of_fit_ref 1.132
_refine_ls_hydrogen_treatment constr
_refine_ls_matrix_type full
_refine_ls_number_parameters 199
_refine_ls_number_reflns 2954
_refine_ls_number_restraints 0
_refine_ls_restrained_S_all 1.132
_refine_ls_R_factor_all 0.0397
_refine_ls_R_factor_gt 0.0380
_refine_ls_shift/su_max 0.001
_refine_ls_shift/su_mean 0.000
_refine_ls_structure_factor_coef Fsqd
_refine_ls_weighting_details 'w=1/[\s^2^(Fo^2^)+(0.0367P)^2^+1.9640P] where P=(Fo^2^+2Fc^2^)/3'
_refine_ls_weighting_scheme calc
_refine_ls_wR_factor_gt 0.0944
_refine_ls_wR_factor_ref 0.0953
_reflns_Friedel_coverage 0.000
_reflns_number_gt 2828
_reflns_number_total 2954
_reflns_threshold_expression 'I > 2\s(I)'
_cod_data_source_file d4ob00723a2.cif
_cod_data_source_block benzothiophene-thiourea
_cod_depositor_comments 'Adding full bibliography for 7159984.cif.'
_cod_database_code 7159984
_shelx_shelxl_version_number 2018/3
_chemical_oxdiff_formula C17H12N2S3
_shelx_space_group_comment
;
The symmetry employed for this shelxl refinement is uniquely defined
by the following loop, which should always be used as a source of
symmetry information in preference to the above space-group names.
They are only intended as comments.
;
_reflns_odcompleteness_completeness 99.96
_reflns_odcompleteness_iscentric 1
_reflns_odcompleteness_theta 66.97
_olex2_refinement_description
;
1. Fixed Uiso
 At 1.2 times of:
  All C(H) groups, All N(H) groups
2.a Aromatic/amide H refined with riding coordinates:
 N004(H004), N005(H005), C007(H007), C009(H009), C00E(H00E), C00F(H00F),
 C00G(H00G), C00H(H00H), C00J(H00J), C00K(H00K), C00L(H00L), C00M(H00M)
;
_olex2_exptl_crystal_mounting_method 50
_olex2_submission_special_instructions 'No special instructions were received'
_oxdiff_exptl_absorpt_empirical_details
;
Empirical correction (ABSPACK) includes:
- Absorption correction using spherical harmonics
- Frame scaling
;
_oxdiff_exptl_absorpt_empirical_full_max 1.411
_oxdiff_exptl_absorpt_empirical_full_min 0.686

loop_
_space_group_symop_operation_xyz
'x, y, z'
'-x, y+1/2, -z+1/2'
'-x, -y, -z'
'x, -y-1/2, z-1/2'

loop_
_atom_site_label
_atom_site_type_symbol
_atom_site_fract_x
_atom_site_fract_y
_atom_site_fract_z
_atom_site_U_iso_or_equiv
_atom_site_adp_type
_atom_site_occupancy
_atom_site_site_symmetry_order
_atom_site_calc_flag
_atom_site_refinement_flags_posn
_atom_site_refinement_flags_adp
_atom_site_refinement_flags_occupancy
_atom_site_disorder_assembly
_atom_site_disorder_group
S001 S 0.54022(9) 0.41935(7) 0.32924(2) 0.01766(14) Uani 1 1 d . . . . .
S002 S 0.29796(9) 0.43740(7) 0.15926(2) 0.01828(14) Uani 1 1 d . . . . .
S003 S 0.38510(9) 0.52747(7) 0.24536(2) 0.02112(15) Uani 1 1 d . . . . .
N004 N 0.1449(3) 0.2908(2) 0.28678(5) 0.0191(4) Uani 1 1 d . . . . .
H004 H 0.031331 0.211188 0.286707 0.023 Uiso 1 1 calc R U . . .
N005 N 0.0460(3) 0.3023(2) 0.22196(5) 0.0201(4) Uani 1 1 d . . . . .
H005 H -0.068170 0.230876 0.229081 0.024 Uiso 1 1 calc R U . . .
C006 C 0.3147(4) 0.3072(3) 0.39089(6) 0.0184(4) Uani 1 1 d . . . . .
C007 C 0.6986(4) 0.4438(3) 0.40783(7) 0.0196(4) Uani 1 1 d . . . . .
H007 H 0.841700 0.498916 0.400055 0.024 Uiso 1 1 calc R U . . .
C008 C 0.0574(4) 0.3340(3) 0.18163(6) 0.0187(4) Uani 1 1 d . . . . .
C009 C 0.2601(4) 0.4443(3) 0.07718(7) 0.0211(5) Uani 1 1 d . . . . .
H009 H 0.406689 0.506226 0.075950 0.025 Uiso 1 1 calc R U . . .
C00A C 0.2581(4) 0.3220(3) 0.32331(6) 0.0187(4) Uani 1 1 d . . . . .
C00B C 0.5280(4) 0.3884(3) 0.38003(6) 0.0182(4) Uani 1 1 d . . . . .
C00C C 0.1661(4) 0.3962(3) 0.11317(6) 0.0186(4) Uani 1 1 d . . . . .
C00D C -0.0533(4) 0.3087(3) 0.11584(6) 0.0192(4) Uani 1 1 d . . . . .
C00E C -0.1117(4) 0.2741(3) 0.15567(6) 0.0197(4) Uani 1 1 d . . . . .
H00E H -0.253053 0.215689 0.163159 0.024 Uiso 1 1 calc R U . . .
C00F C 0.2739(4) 0.2793(3) 0.43089(7) 0.0209(4) Uani 1 1 d . . . . .
H00F H 0.132126 0.222805 0.438868 0.025 Uiso 1 1 calc R U . . .
C00G C 0.6534(4) 0.4162(3) 0.44707(7) 0.0218(5) Uani 1 1 d . . . . .
H00G H 0.767288 0.452820 0.466485 0.026 Uiso 1 1 calc R U . . .
C00H C 0.1634(4) 0.2687(3) 0.35743(6) 0.0194(4) Uani 1 1 d . . . . .
H00H H 0.013201 0.211903 0.359036 0.023 Uiso 1 1 calc R U . . .
C00I C 0.1861(4) 0.3662(3) 0.25151(6) 0.0186(4) Uani 1 1 d . . . . .
C00J C 0.4423(4) 0.3349(3) 0.45855(6) 0.0217(5) Uani 1 1 d . . . . .
H00J H 0.414466 0.317816 0.485645 0.026 Uiso 1 1 calc R U . . .
C00K C -0.1790(4) 0.2638(3) 0.08097(7) 0.0221(5) Uani 1 1 d . . . . .
H00K H -0.326973 0.203551 0.081972 0.027 Uiso 1 1 calc R U . . .
C00L C -0.0845(4) 0.3084(3) 0.04532(7) 0.0244(5) Uani 1 1 d . . . . .
H00L H -0.168065 0.277313 0.021743 0.029 Uiso 1 1 calc R U . . .
C00M C 0.1326(4) 0.3987(3) 0.04334(7) 0.0234(5) Uani 1 1 d . . . . .
H00M H 0.193168 0.429054 0.018474 0.028 Uiso 1 1 calc R U . . .

loop_
_atom_site_aniso_label
_atom_site_aniso_U_11
_atom_site_aniso_U_22
_atom_site_aniso_U_33
_atom_site_aniso_U_23
_atom_site_aniso_U_13
_atom_site_aniso_U_12
S001 0.0142(3) 0.0170(3) 0.0218(3) 0.00087(19) 0.00178(18) -0.00103(19)
S002 0.0143(3) 0.0176(3) 0.0230(3) 0.00053(19) -0.00051(19) -0.00129(19)
S003 0.0211(3) 0.0189(3) 0.0234(3) 0.0004(2) 0.0006(2) -0.0057(2)
N004 0.0171(9) 0.0177(9) 0.0226(9) 0.0009(7) -0.0001(7) -0.0043(7)
N005 0.0175(9) 0.0185(9) 0.0243(9) 0.0026(7) -0.0002(7) -0.0040(7)
C006 0.0160(10) 0.0140(10) 0.0252(11) -0.0007(8) 0.0011(8) 0.0022(8)
C007 0.0153(10) 0.0159(10) 0.0277(11) 0.0000(8) 0.0009(8) 0.0009(8)
C008 0.0159(10) 0.0145(10) 0.0256(11) 0.0007(8) 0.0011(8) 0.0016(8)
C009 0.0189(11) 0.0174(10) 0.0271(11) 0.0006(8) 0.0009(8) 0.0007(8)
C00A 0.0171(10) 0.0147(10) 0.0242(10) -0.0001(8) 0.0001(8) 0.0002(8)
C00B 0.0176(10) 0.0146(10) 0.0225(10) 0.0001(8) 0.0018(8) 0.0030(8)
C00C 0.0172(10) 0.0141(10) 0.0244(11) -0.0011(8) -0.0011(8) 0.0030(8)
C00D 0.0165(10) 0.0140(10) 0.0272(11) 0.0003(8) -0.0011(8) 0.0032(8)
C00E 0.0152(10) 0.0166(10) 0.0274(11) 0.0012(8) -0.0002(8) 0.0001(8)
C00F 0.0171(10) 0.0200(11) 0.0258(11) 0.0022(9) 0.0035(8) 0.0009(9)
C00G 0.0217(11) 0.0186(10) 0.0251(11) -0.0023(8) -0.0026(8) 0.0027(9)
C00H 0.0158(10) 0.0168(10) 0.0256(11) -0.0001(8) 0.0007(8) 0.0000(8)
C00I 0.0156(10) 0.0159(10) 0.0243(10) -0.0005(8) 0.0017(8) 0.0029(8)
C00J 0.0209(11) 0.0208(11) 0.0234(11) 0.0017(9) 0.0030(8) 0.0040(9)
C00K 0.0185(11) 0.0168(10) 0.0307(12) -0.0012(9) -0.0051(9) 0.0015(8)
C00L 0.0270(12) 0.0204(11) 0.0254(11) -0.0025(9) -0.0053(9) 0.0049(9)
C00M 0.0258(12) 0.0207(11) 0.0238(11) -0.0003(9) 0.0020(9) 0.0038(9)

loop_
_atom_type_symbol
_atom_type_description
_atom_type_scat_dispersion_real
_atom_type_scat_dispersion_imag
_atom_type_scat_source
C C 0.0181 0.0091 'International Tables Vol C Tables 4.2.6.8 and 6.1.1.4'
H H 0.0000 0.0000 'International Tables Vol C Tables 4.2.6.8 and 6.1.1.4'
N N 0.0311 0.0180 'International Tables Vol C Tables 4.2.6.8 and 6.1.1.4'
S S 0.3331 0.5567 'International Tables Vol C Tables 4.2.6.8 and 6.1.1.4'

loop_
_geom_angle_atom_site_label_1
_geom_angle_atom_site_label_2
_geom_angle_atom_site_label_3
_geom_angle
_geom_angle_site_symmetry_1
_geom_angle_site_symmetry_3
_geom_angle_publ_flag
C00B S001 C00A 89.93(10) . . ?
C00C S002 C008 89.88(10) . . ?
C00A N004 H004 115.5 . . ?
C00I N004 H004 115.5 . . ?
C00I N004 C00A 129.05(19) . . ?
C008 N005 H005 115.5 . . ?
C00I N005 H005 115.5 . . ?
C00I N005 C008 129.01(19) . . ?
C00B C006 C00H 111.73(19) . . ?
C00F C006 C00B 118.9(2) . . ?
C00F C006 C00H 129.3(2) . . ?
C00B C007 H007 120.9 . . ?
C00G C007 H007 120.9 . . ?
C00G C007 C00B 118.1(2) . . ?
N005 C008 S002 124.07(16) . . ?
C00E C008 S002 113.53(17) . . ?
C00E C008 N005 122.2(2) . . ?
C00C C009 H009 121.1 . . ?
C00M C009 H009 121.1 . . ?
C00M C009 C00C 117.9(2) . . ?
N004 C00A S001 124.05(16) . . ?
C00H C00A S001 113.59(16) . . ?
C00H C00A N004 122.2(2) . . ?
C006 C00B S001 112.06(16) . . ?
C007 C00B S001 125.99(17) . . ?
C007 C00B C006 121.9(2) . . ?
C009 C00C S002 125.59(17) . . ?
C009 C00C C00D 122.2(2) . . ?
C00D C00C S002 112.22(16) . . ?
C00C C00D C00E 111.83(19) . . ?
C00C C00D C00K 118.7(2) . . ?
C00K C00D C00E 129.4(2) . . ?
C008 C00E C00D 112.5(2) . . ?
C008 C00E H00E 123.7 . . ?
C00D C00E H00E 123.7 . . ?
C006 C00F H00F 120.3 . . ?
C00J C00F C006 119.3(2) . . ?
C00J C00F H00F 120.3 . . ?
C007 C00G H00G 119.5 . . ?
C007 C00G C00J 121.0(2) . . ?
C00J C00G H00G 119.5 . . ?
C006 C00H H00H 123.7 . . ?
C00A C00H C006 112.7(2) . . ?
C00A C00H H00H 123.7 . . ?
N004 C00I S003 123.41(17) . . ?
N005 C00I S003 123.13(17) . . ?
N005 C00I N004 113.43(19) . . ?
C00F C00J C00G 120.8(2) . . ?
C00F C00J H00J 119.6 . . ?
C00G C00J H00J 119.6 . . ?
C00D C00K H00K 120.4 . . ?
C00L C00K C00D 119.2(2) . . ?
C00L C00K H00K 120.4 . . ?
C00K C00L H00L 119.4 . . ?
C00K C00L C00M 121.1(2) . . ?
C00M C00L H00L 119.4 . . ?
C009 C00M C00L 120.9(2) . . ?
C009 C00M H00M 119.6 . . ?
C00L C00M H00M 119.6 . . ?

loop_
_geom_bond_atom_site_label_1
_geom_bond_atom_site_label_2
_geom_bond_distance
_geom_bond_site_symmetry_2
_geom_bond_publ_flag
S001 C00A 1.755(2) . ?
S001 C00B 1.751(2) . ?
S002 C008 1.754(2) . ?
S002 C00C 1.748(2) . ?
S003 C00I 1.678(2) . ?
N004 H004 0.8800 . ?
N004 C00A 1.404(3) . ?
N004 C00I 1.359(3) . ?
N005 H005 0.8800 . ?
N005 C008 1.399(3) . ?
N005 C00I 1.353(3) . ?
C006 C00B 1.405(3) . ?
C006 C00F 1.405(3) . ?
C006 C00H 1.434(3) . ?
C007 H007 0.9500 . ?
C007 C00B 1.395(3) . ?
C007 C00G 1.384(3) . ?
C008 C00E 1.360(3) . ?
C009 H009 0.9500 . ?
C009 C00C 1.397(3) . ?
C009 C00M 1.386(3) . ?
C00A C00H 1.354(3) . ?
C00C C00D 1.404(3) . ?
C00D C00E 1.430(3) . ?
C00D C00K 1.409(3) . ?
C00E H00E 0.9500 . ?
C00F H00F 0.9500 . ?
C00F C00J 1.384(3) . ?
C00G H00G 0.9500 . ?
C00G C00J 1.401(3) . ?
C00H H00H 0.9500 . ?
C00J H00J 0.9500 . ?
C00K H00K 0.9500 . ?
C00K C00L 1.381(3) . ?
C00L H00L 0.9500 . ?
C00L C00M 1.402(3) . ?
C00M H00M 0.9500 . ?

loop_
_geom_torsion_atom_site_label_1
_geom_torsion_atom_site_label_2
_geom_torsion_atom_site_label_3
_geom_torsion_atom_site_label_4
_geom_torsion
_geom_torsion_site_symmetry_1
_geom_torsion_site_symmetry_2
_geom_torsion_site_symmetry_3
_geom_torsion_site_symmetry_4
_geom_torsion_publ_flag
S001 C00A C00H C006 1.1(2) . . . . ?
S002 C008 C00E C00D 0.3(2) . . . . ?
S002 C00C C00D C00E -0.6(2) . . . . ?
S002 C00C C00D C00K -178.93(16) . . . . ?
N004 C00A C00H C006 177.22(19) . . . . ?
N005 C008 C00E C00D -174.93(19) . . . . ?
C006 C00F C00J C00G -0.9(3) . . . . ?
C007 C00G C00J C00F 0.4(3) . . . . ?
C008 S002 C00C C009 179.8(2) . . . . ?
C008 S002 C00C C00D 0.64(17) . . . . ?
C008 N005 C00I S003 9.9(3) . . . . ?
C008 N005 C00I N004 -171.9(2) . . . . ?
C009 C00C C00D C00E -179.8(2) . . . . ?
C009 C00C C00D C00K 1.8(3) . . . . ?
C00A S001 C00B C006 -0.14(17) . . . . ?
C00A S001 C00B C007 -176.8(2) . . . . ?
C00A N004 C00I S003 -3.0(3) . . . . ?
C00A N004 C00I N005 178.83(19) . . . . ?
C00B S001 C00A N004 -176.61(19) . . . . ?
C00B S001 C00A C00H -0.54(18) . . . . ?
C00B C006 C00F C00J 1.1(3) . . . . ?
C00B C006 C00H C00A -1.2(3) . . . . ?
C00B C007 C00G C00J 0.0(3) . . . . ?
C00C S002 C008 N005 174.59(19) . . . . ?
C00C S002 C008 C00E -0.55(17) . . . . ?
C00C C009 C00M C00L 0.5(3) . . . . ?
C00C C00D C00E C008 0.2(3) . . . . ?
C00C C00D C00K C00L -0.6(3) . . . . ?
C00D C00K C00L C00M -0.6(3) . . . . ?
C00E C00D C00K C00L -178.6(2) . . . . ?
C00F C006 C00B S001 -177.59(16) . . . . ?
C00F C006 C00B C007 -0.8(3) . . . . ?
C00F C006 C00H C00A 176.9(2) . . . . ?
C00G C007 C00B S001 176.60(17) . . . . ?
C00G C007 C00B C006 0.3(3) . . . . ?
C00H C006 C00B S001 0.7(2) . . . . ?
C00H C006 C00B C007 177.56(19) . . . . ?
C00H C006 C00F C00J -176.9(2) . . . . ?
C00I N004 C00A S001 -20.2(3) . . . . ?
C00I N004 C00A C00H 164.0(2) . . . . ?
C00I N005 C008 S002 12.2(3) . . . . ?
C00I N005 C008 C00E -173.1(2) . . . . ?
C00K C00D C00E C008 178.3(2) . . . . ?
C00K C00L C00M C009 0.7(3) . . . . ?
C00M C009 C00C S002 179.13(17) . . . . ?
C00M C009 C00C C00D -1.7(3) . . . . ?
